data_2240385
loop_
_publ_author_name
'Alhakmi, Ghaleb'
'Assani, Abderrazzak'
'Saadi, Mohamed'
'El Ammari, Lahcen'

_publ_section_title
;
 Crystal structure of dimanganese(II) zinc bis[orthophosphate(V)]
 monohydrate
;
_journal_coeditor_code WM5102
_journal_issue 2
_journal_name_full 'Acta Crystallographica Section E'
_journal_page_first 154
_journal_page_last 156
_journal_paper_doi 10.1107/S2056989015000341
_journal_volume 71
_journal_year 2015
_chemical_formula_iupac 'Mn2 Zn (P O4)2, H2 O'
_chemical_formula_moiety 'Mn2 Zn O8 P2, (H2 O)'
_chemical_formula_structural 'Mn2 Zn (P O4)2, H2O'
_chemical_formula_sum 'H2 Mn2 O9 P2 Zn'
_chemical_formula_weight 383.21
_chemical_name_systematic
;
Dimanganese(II) zinc bis[orthophosphate(V)] monohydrate
;
_space_group_IT_number 14
_symmetry_cell_setting monoclinic
_symmetry_space_group_name_Hall '-P 2yn'
_symmetry_space_group_name_H-M 'P 1 21/n 1'
_atom_sites_solution_hydrogens geom
_atom_sites_solution_primary direct
_atom_sites_solution_secondary difmap
_audit_creation_method SHELXL-97
_cell_angle_alpha 90.00
_cell_angle_beta 114.1420(10)
_cell_angle_gamma 90.00
_cell_formula_units_Z 4
_cell_length_a 8.1784(2)
_cell_length_b 10.1741(2)
_cell_length_c 9.0896(2)
_cell_measurement_reflns_used 2407
_cell_measurement_temperature 296(2)
_cell_measurement_theta_max 32.03
_cell_measurement_theta_min 2.80
_cell_volume 690.17(3)
_computing_cell_refinement
;
SAINT (Bruker, 2009)
;
_computing_data_collection
;
APEX2 (Bruker, 2009)
;
_computing_data_reduction
;
SAINT (Bruker, 2009)
;
_computing_molecular_graphics
;
ORTEP-3 for Windows (Farrugia, 2012) and DIAMOND (Brandenburg,
2006)
;
_computing_publication_material
;
publCIF (Westrip, 2010)
;
_computing_structure_refinement
;
SHELXL97 (Sheldrick, 2008)
;
_computing_structure_solution
;
SHELXS97 (Sheldrick, 2008)
;
_diffrn_ambient_temperature 296(2)
_diffrn_measured_fraction_theta_full 1.000
_diffrn_measured_fraction_theta_max 1.000
_diffrn_measurement_device_type 'Bruker X8 APEX'
_diffrn_measurement_method '\f and \w scans'
_diffrn_radiation_monochromator graphite
_diffrn_radiation_source 'fine-focus sealed tube'
_diffrn_radiation_type MoK\a
_diffrn_radiation_wavelength 0.71073
_diffrn_reflns_av_R_equivalents 0.0228
_diffrn_reflns_av_sigmaI/netI 0.0157
_diffrn_reflns_limit_h_max 12
_diffrn_reflns_limit_h_min -12
_diffrn_reflns_limit_k_max 15
_diffrn_reflns_limit_k_min -14
_diffrn_reflns_limit_l_max 13
_diffrn_reflns_limit_l_min -13
_diffrn_reflns_number 11327
_diffrn_reflns_theta_full 32.03
_diffrn_reflns_theta_max 32.03
_diffrn_reflns_theta_min 2.83
_exptl_absorpt_coefficient_mu 7.542
_exptl_absorpt_correction_T_max 0.7479
_exptl_absorpt_correction_T_min 0.5743
_exptl_absorpt_correction_type multi-scan
_exptl_absorpt_process_details
;
(<i>SADABS</i>; Bruker, 2009)
;
_exptl_crystal_colour off-white
_exptl_crystal_density_diffrn 3.688
_exptl_crystal_density_method 'not measured'
_exptl_crystal_description parallelepiped
_exptl_crystal_F_000 736
_exptl_crystal_size_max 0.32
_exptl_crystal_size_mid 0.27
_exptl_crystal_size_min 0.19
_refine_diff_density_max 0.937
_refine_diff_density_min -0.835
_refine_ls_extinction_method none
_refine_ls_goodness_of_fit_ref 1.110
_refine_ls_hydrogen_treatment constr
_refine_ls_matrix_type full
_refine_ls_number_parameters 127
_refine_ls_number_reflns 2407
_refine_ls_number_restraints 0
_refine_ls_restrained_S_all 1.110
_refine_ls_R_factor_all 0.0198
_refine_ls_R_factor_gt 0.0186
_refine_ls_shift/su_max 0.001
_refine_ls_shift/su_mean 0.000
_refine_ls_structure_factor_coef Fsqd
_refine_ls_weighting_details 'calc w=1/[\s^2^(Fo^2^)+(0.0248P)^2^+1.0141P] where P=(Fo^2^+2Fc^2^)/3'
_refine_ls_weighting_scheme calc
_refine_ls_wR_factor_gt 0.0516
_refine_ls_wR_factor_ref 0.0524
_reflns_number_gt 2305
_reflns_number_total 2407
_reflns_threshold_expression I>2sigma(I)
_cod_data_source_file wm5102sup1.cf
_cod_data_source_block I
_cod_original_sg_symbol_H-M 'P 21/n'
_cod_database_code 2240385
_cod_database_fobs_code 2240385

loop_
_symmetry_equiv_pos_as_xyz
'x, y, z'
'-x+1/2, y+1/2, -z+1/2'
'-x, -y, -z'
'x-1/2, -y-1/2, z-1/2'

loop_
_atom_site_type_symbol
_atom_site_label
_atom_site_fract_x
_atom_site_fract_y
_atom_site_fract_z
_atom_site_U_iso_or_equiv
_atom_site_adp_type
_atom_site_calc_flag
_atom_site_refinement_flags
_atom_site_occupancy
_atom_site_symmetry_multiplicity
Mn Mn1 0.88638(3) 0.35884(3) 0.46580(3) 0.00768(6) Uani d . 1 1
Mn Mn2 0.48057(3) 0.38305(3) 0.21880(3) 0.00726(6) Uani d . 1 1
Zn Zn1 0.12609(3) 0.62028(2) 0.06179(2) 0.00934(6) Uani d . 1 1
P P1 0.70438(5) 0.08456(4) 0.32706(5) 0.00553(8) Uani d . 1 1
P P2 0.38560(5) 0.67442(4) 0.36388(5) 0.00613(8) Uani d . 1 1
O O1 0.58212(17) 0.03301(13) 0.40831(15) 0.0102(2) Uani d . 1 1
O O2 0.87050(16) 0.15076(13) 0.45546(15) 0.0094(2) Uani d . 1 1
O O3 0.59293(17) 0.18429(12) 0.19887(15) 0.0092(2) Uani d . 1 1
O O4 0.76145(17) -0.03217(12) 0.25178(15) 0.0092(2) Uani d . 1 1
O O5 0.23736(18) 0.77279(13) 0.26723(16) 0.0123(2) Uani d . 1 1
O O6 0.36400(17) 0.63194(13) 0.51688(15) 0.0104(2) Uani d . 1 1
O O7 0.57269(16) 0.73311(13) 0.41028(15) 0.0110(2) Uani d . 1 1
O O8 0.35411(17) 0.55914(13) 0.24330(15) 0.0107(2) Uani d . 1 1
O O9 0.88135(18) 0.58568(14) 0.57419(16) 0.0130(2) Uani d . 1 1
H H1 0.7876 0.6203 0.4923 0.019 Uiso d R 1 1
H H2 0.8793 0.5969 0.6731 0.019 Uiso d R 1 1

loop_
_atom_site_aniso_label
_atom_site_aniso_U_11
_atom_site_aniso_U_22
_atom_site_aniso_U_33
_atom_site_aniso_U_12
_atom_site_aniso_U_13
_atom_site_aniso_U_23
Mn1 0.00519(11) 0.00776(11) 0.00860(11) -0.00070(8) 0.00129(8) 0.00274(8)
Mn2 0.00657(11) 0.00704(11) 0.00777(11) -0.00016(8) 0.00254(9) -0.00025(8)
Zn1 0.00839(10) 0.00949(10) 0.00884(9) 0.00028(6) 0.00219(7) 0.00093(6)
P1 0.00538(16) 0.00594(17) 0.00519(16) 0.00046(13) 0.00209(13) -0.00030(13)
P2 0.00556(16) 0.00676(17) 0.00569(16) 0.00008(13) 0.00193(13) -0.00044(13)
O1 0.0107(5) 0.0111(5) 0.0126(5) 0.0015(4) 0.0087(5) 0.0025(4)
O2 0.0079(5) 0.0105(5) 0.0073(5) -0.0020(4) 0.0008(4) -0.0025(4)
O3 0.0099(5) 0.0080(5) 0.0081(5) 0.0022(4) 0.0020(4) 0.0013(4)
O4 0.0083(5) 0.0091(5) 0.0099(5) 0.0017(4) 0.0033(4) -0.0027(4)
O5 0.0121(5) 0.0135(6) 0.0108(5) 0.0070(5) 0.0041(4) 0.0035(4)
O6 0.0106(5) 0.0137(6) 0.0071(5) -0.0006(4) 0.0038(4) 0.0016(4)
O7 0.0081(5) 0.0129(6) 0.0120(5) -0.0031(4) 0.0041(4) -0.0030(4)
O8 0.0107(5) 0.0093(5) 0.0099(5) 0.0011(4) 0.0021(4) -0.0035(4)
O9 0.0109(5) 0.0181(6) 0.0106(5) 0.0020(5) 0.0051(4) 0.0007(5)

loop_
_atom_type_symbol
_atom_type_description
_atom_type_scat_dispersion_real
_atom_type_scat_dispersion_imag
_atom_type_scat_source
O O 0.0106 0.0060 'International Tables Vol C Tables 4.2.6.8 and 6.1.1.4'
P P 0.1023 0.0942 'International Tables Vol C Tables 4.2.6.8 and 6.1.1.4'
Mn Mn 0.3368 0.7283 'International Tables Vol C Tables 4.2.6.8 and 6.1.1.4'
Zn Zn 0.2839 1.4301 'International Tables Vol C Tables 4.2.6.8 and 6.1.1.4'
H H 0.0000 0.0000 'International Tables Vol C Tables 4.2.6.8 and 6.1.1.4'

loop_
_geom_angle_atom_site_label_1
_geom_angle_atom_site_label_2
_geom_angle_atom_site_label_3
_geom_angle_site_symmetry_1
_geom_angle_site_symmetry_3
_geom_angle
O6 Mn1 O2 3_666 . 90.23(5)
O6 Mn1 O3 3_666 4_666 109.27(5)
O2 Mn1 O3 . 4_666 81.31(5)
O6 Mn1 O9 3_666 3_766 161.48(5)
O2 Mn1 O9 . 3_766 107.27(5)
O3 Mn1 O9 4_666 3_766 80.06(5)
O6 Mn1 O4 3_666 2_655 81.32(5)
O2 Mn1 O4 . 2_655 118.14(5)
O3 Mn1 O4 4_666 2_655 158.49(5)
O9 Mn1 O4 3_766 2_655 84.99(5)
O6 Mn1 O9 3_666 . 76.07(5)
O2 Mn1 O9 . . 157.28(5)
O3 Mn1 O9 4_666 . 86.18(5)
O9 Mn1 O9 3_766 . 89.00(5)
O4 Mn1 O9 2_655 . 78.15(5)
O8 Mn2 O5 . 2_545 89.03(5)
O8 Mn2 O4 . 2_655 98.10(5)
O5 Mn2 O4 2_545 2_655 167.53(5)
O8 Mn2 O2 . 4_565 104.14(5)
O5 Mn2 O2 2_545 4_565 90.14(5)
O4 Mn2 O2 2_655 4_565 97.96(5)
O8 Mn2 O6 . 3_666 91.85(5)
O5 Mn2 O6 2_545 3_666 91.25(5)
O4 Mn2 O6 2_655 3_666 78.36(5)
O2 Mn2 O6 4_565 3_666 163.97(5)
O8 Mn2 O3 . . 173.90(5)
O5 Mn2 O3 2_545 . 84.95(5)
O4 Mn2 O3 2_655 . 87.66(5)
O2 Mn2 O3 4_565 . 76.87(5)
O6 Mn2 O3 3_666 . 87.34(5)
O7 Zn1 O8 4_575 . 132.60(5)
O7 Zn1 O1 4_575 4_565 100.19(6)
O8 Zn1 O1 . 4_565 99.81(5)
O7 Zn1 O1 4_575 2 117.98(5)
O8 Zn1 O1 . 2 107.48(5)
O1 Zn1 O1 4_565 2 80.41(5)
O7 Zn1 O5 4_575 . 87.57(5)
O8 Zn1 O5 . . 67.61(5)
O1 Zn1 O5 4_565 . 167.20(5)
O1 Zn1 O5 2 . 105.05(5)
O3 P1 O4 . . 111.58(7)
O3 P1 O2 . . 110.68(7)
O4 P1 O2 . . 109.99(7)
O3 P1 O1 . . 106.62(7)
O4 P1 O1 . . 108.79(7)
O2 P1 O1 . . 109.08(7)
O7 P2 O6 . . 109.42(7)
O7 P2 O5 . . 111.62(8)
O6 P2 O5 . . 110.15(7)
O7 P2 O8 . . 110.32(7)
O6 P2 O8 . . 112.31(8)
O5 P2 O8 . . 102.92(7)
H1 O9 H2 . . 114.6

loop_
_geom_bond_atom_site_label_1
_geom_bond_atom_site_label_2
_geom_bond_site_symmetry_2
_geom_bond_distance
Mn1 O6 3_666 2.1191(13)
Mn1 O2 . 2.1208(14)
Mn1 O3 4_666 2.1464(12)
Mn1 O9 3_766 2.1504(14)
Mn1 O4 2_655 2.1556(13)
Mn1 O9 . 2.5163(15)
Mn2 O8 . 2.1254(13)
Mn2 O5 2_545 2.1533(13)
Mn2 O4 2_655 2.1921(13)
Mn2 O2 4_565 2.2126(13)
Mn2 O6 3_666 2.2166(13)
Mn2 O3 . 2.2590(13)
Zn1 O7 4_575 1.9546(13)
Zn1 O8 . 2.0174(13)
Zn1 O1 4_565 2.0242(13)
Zn1 O1 2 2.0347(12)
Zn1 O5 . 2.3093(14)
P1 O3 . 1.5327(13)
P1 O4 . 1.5355(13)
P1 O2 . 1.5377(13)
P1 O1 . 1.5570(13)
P2 O7 . 1.5322(13)
P2 O6 . 1.5340(13)
P2 O5 . 1.5401(13)
P2 O8 . 1.5532(13)
O9 H1 . 0.8939
O9 H2 . 0.9131

loop_
_geom_hbond_atom_site_label_D
_geom_hbond_atom_site_label_H
_geom_hbond_atom_site_label_A
_geom_hbond_site_symmetry_A
_geom_hbond_distance_DH
_geom_hbond_distance_HA
_geom_hbond_distance_DA
_geom_hbond_angle_DHA
O9 H1 O7 . 0.89 1.97 2.7866(19) 150.7
O9 H2 O5 4_676 0.91 2.16 2.8687(19) 134.2
O9 H2 O1 4_666 0.91 2.48 3.0494(19) 120.4
